data_4302007
loop_
_publ_author_name
'Wentong Chen'
'Shunichi Fukuzumi'

_publ_section_title
;
Ligand-Dependent Ultrasonic-Assistant Self-Assemblies and Photophysical
Properties of Lanthanide Nicotinic/Isonicotinic Complexes
;
_journal_name_full 'Inorganic Chemistry'
_journal_page_first 3800
_journal_page_last 3807
_journal_paper_doi 10.1021/ic9000279
_journal_volume 48
_journal_year 2009
_chemical_formula_moiety '[Sm(H2O)4(C6NO2H4)2]n.nCl'
_chemical_formula_sum 'C12 H16 Cl N2 O8 Sm'
_chemical_formula_weight 502.07
_chemical_melting_point ?
_chemical_name_common '[Sm(H2O)4(C6NO2H4)2]n.nCl'
_chemical_name_systematic '[Sm(H2O)4(C6NO2H4)2]n.nCl'
_space_group_IT_number 60
_symmetry_cell_setting orthorhombic
_symmetry_space_group_name_Hall '-P 2n 2ab'
_symmetry_space_group_name_H-M 'P b c n'
_atom_sites_solution_hydrogens geom
_atom_sites_solution_primary direct
_atom_sites_solution_secondary difmap
_audit_creation_method SHELXL-97
_cell_angle_alpha 90.00
_cell_angle_beta 90.00
_cell_angle_gamma 90.00
_cell_formula_units_Z 4
_cell_length_a 8.892(2)
_cell_length_b 19.643(5)
_cell_length_c 10.076(2)
_cell_measurement_reflns_used 4415
_cell_measurement_temperature 293(2)
_cell_measurement_theta_max 27.4835
_cell_measurement_theta_min 3.0539
_cell_volume 1759.9(7)
_computing_cell_refinement 'CrystalClear (Rigaku Corp., 2002)'
_computing_data_collection 'CrystalClear (Rigaku Corp., 2002)'
_computing_data_reduction 'CrystalClear (Rigaku Corp., 2002)'
_computing_publication_material 'Siemens SHELXTL^TM^ 5'
_computing_structure_refinement 'Siemens SHELXTL^TM^ 5'
_computing_structure_solution 'Siemens SHELXTL^TM^ 5'
_diffrn_ambient_temperature 123.15
_diffrn_measured_fraction_theta_full 0.997
_diffrn_measured_fraction_theta_max 0.997
_diffrn_measurement_device_type 'Rigaku Mercury CCD'
_diffrn_measurement_method \w
_diffrn_radiation_monochromator graphite
_diffrn_radiation_source 'rotating-anode generator'
_diffrn_radiation_type MoK\a
_diffrn_radiation_wavelength 0.71073
_diffrn_reflns_av_R_equivalents 0.0298
_diffrn_reflns_av_sigmaI/netI 0.0155
_diffrn_reflns_limit_h_max 10
_diffrn_reflns_limit_h_min -10
_diffrn_reflns_limit_k_max 23
_diffrn_reflns_limit_k_min -23
_diffrn_reflns_limit_l_max 11
_diffrn_reflns_limit_l_min -11
_diffrn_reflns_number 10608
_diffrn_reflns_theta_full 25.02
_diffrn_reflns_theta_max 25.02
_diffrn_reflns_theta_min 3.23
_exptl_absorpt_coefficient_mu 3.529
_exptl_absorpt_correction_T_max 0.785
_exptl_absorpt_correction_T_min 0.540
_exptl_absorpt_correction_type multi-scan
_exptl_absorpt_process_details 'Sphere (Rigaku CrystalClear)'
_exptl_crystal_colour Colorless
_exptl_crystal_density_diffrn 1.895
_exptl_crystal_density_meas ?
_exptl_crystal_density_method .
_exptl_crystal_description Prism
_exptl_crystal_F_000 980
_exptl_crystal_size_max 0.25
_exptl_crystal_size_mid 0.15
_exptl_crystal_size_min 0.07
_refine_diff_density_max 0.635
_refine_diff_density_min -0.792
_refine_diff_density_rms 0.090
_refine_ls_extinction_coef 0
_refine_ls_extinction_method none
_refine_ls_goodness_of_fit_ref 1.154
_refine_ls_hydrogen_treatment constr
_refine_ls_matrix_type full
_refine_ls_number_parameters 110
_refine_ls_number_reflns 1550
_refine_ls_number_restraints 0
_refine_ls_restrained_S_all 1.154
_refine_ls_R_factor_all 0.0247
_refine_ls_R_factor_gt 0.0221
_refine_ls_shift/su_max 0.000
_refine_ls_shift/su_mean 0.000
_refine_ls_structure_factor_coef Fsqd
_refine_ls_weighting_details 'calc w=1/[\s^2^(Fo^2^)+(0.0191P)^2^+4.9634P] where P=(Fo^2^+2Fc^2^)/3'
_refine_ls_weighting_scheme calc
_refine_ls_wR_factor_gt 0.0519
_refine_ls_wR_factor_ref 0.0535
_reflns_number_gt 1442
_reflns_number_total 1550
_reflns_threshold_expression >2sigma(I)
_cod_data_source_file ic9000279_si_001_3.cif
_cod_data_source_block 3
_cod_depositor_comments
;
The following automatic conversions were performed:
'_symmetry_cell_setting' value 'ORTHORHOMBIC' changed to 'orthorhombic'
according to '/home/saulius/struct/CIF-dictionaries/cif_core.dic'
dictionary named 'cif_core.dic' version 2.4.1 from
2010-06-29.

'_exptl_absorpt_correction_type' value 'Multi-scan' changed
to 'multi-scan' according to
'/home/saulius/struct/CIF-dictionaries/cif_core.dic' dictionary named
'cif_core.dic' version 2.4.1 from 2010-06-29.

Automatic conversion script
Id: cif_fix_enum 1527 2010-12-29 10:47:43Z saulius 

The following automatic conversions were performed:

'_chemical_melting_point' value 'not measured' was changed to '?' -
the value is undefined or not given.

Automatic conversion script
Id: cif_fix_values 1646 2011-03-28 12:23:43Z adriana 
;
_cod_original_cell_volume 1760.0(7)
_cod_database_code 4302007

loop_
_symmetry_equiv_pos_as_xyz
'x, y, z'
'-x+1/2, -y+1/2, z+1/2'
'-x, y, -z+1/2'
'x+1/2, -y+1/2, -z'
'-x, -y, -z'
'x-1/2, y-1/2, -z-1/2'
'x, -y, z-1/2'
'-x-1/2, y-1/2, z'

loop_
_atom_site_label
_atom_site_type_symbol
_atom_site_fract_x
_atom_site_fract_y
_atom_site_fract_z
_atom_site_U_iso_or_equiv
_atom_site_adp_type
_atom_site_occupancy
_atom_site_symmetry_multiplicity
_atom_site_calc_flag
_atom_site_refinement_flags
_atom_site_disorder_assembly
_atom_site_disorder_group
Sm1 Sm 0.0000 0.011375(11) 0.7500 0.00996(10) Uani 1 2 d S . .
Cl1 Cl 0.5000 -0.05882(6) 0.7500 0.0200(3) Uani 1 2 d S . .
O1W O 0.1991(3) -0.04062(12) 0.8866(2) 0.0190(5) Uani 1 1 d . . .
H1WA H 0.1807 -0.0342 0.9653 0.029 Uiso 1 1 calc R . .
O2W O 0.2513(3) 0.05017(11) 0.6644(2) 0.0166(5) Uani 1 1 d . . .
H2WA H 0.2507 0.0497 0.5830 0.025 Uiso 1 1 calc R . .
O1 O 0.1052(3) -0.06849(11) 0.6033(2) 0.0170(5) Uani 1 1 d . . .
O2 O 0.0438(3) -0.10274(11) 0.3995(2) 0.0184(5) Uani 1 1 d . . .
N1 N 0.1447(3) -0.32212(14) 0.6325(3) 0.0221(7) Uani 1 1 d . . .
C1 C 0.0817(4) -0.11332(16) 0.5180(3) 0.0134(7) Uani 1 1 d . . .
C2 C 0.1023(4) -0.18665(15) 0.5593(3) 0.0133(7) Uani 1 1 d . . .
C3 C 0.1762(4) -0.20292(17) 0.6765(3) 0.0185(7) Uani 1 1 d . . .
H3A H 0.2120 -0.1690 0.7326 0.022 Uiso 1 1 calc R . .
C4 C 0.1952(4) -0.27114(18) 0.7077(4) 0.0218(8) Uani 1 1 d . . .
H4A H 0.2460 -0.2820 0.7856 0.026 Uiso 1 1 calc R . .
C5 C 0.0705(4) -0.30588(17) 0.5214(4) 0.0222(8) Uani 1 1 d . . .
H5A H 0.0329 -0.3409 0.4688 0.027 Uiso 1 1 calc R . .
C6 C 0.0473(4) -0.23925(17) 0.4812(3) 0.0180(7) Uani 1 1 d . . .
H6A H -0.0044 -0.2299 0.4031 0.022 Uiso 1 1 calc R . .

loop_
_atom_site_aniso_label
_atom_site_aniso_U_11
_atom_site_aniso_U_22
_atom_site_aniso_U_33
_atom_site_aniso_U_23
_atom_site_aniso_U_13
_atom_site_aniso_U_12
Sm1 0.01300(14) 0.00779(14) 0.00910(14) 0.000 0.00024(9) 0.000
Cl1 0.0140(5) 0.0210(6) 0.0252(6) 0.000 0.0051(5) 0.000
O1W 0.0182(12) 0.0272(13) 0.0117(11) 0.0021(10) 0.0016(10) 0.0043(10)
O2W 0.0201(12) 0.0162(11) 0.0134(11) 0.0011(9) 0.0008(10) -0.0035(10)
O1 0.0186(12) 0.0135(11) 0.0188(12) -0.0041(10) 0.0014(10) 0.0014(9)
O2 0.0257(13) 0.0137(11) 0.0159(12) 0.0038(10) -0.0035(10) 0.0003(10)
N1 0.0238(16) 0.0161(15) 0.0264(16) 0.0041(12) 0.0030(14) 0.0025(12)
C1 0.0104(16) 0.0136(15) 0.0162(17) -0.0014(13) 0.0043(13) 0.0006(12)
C2 0.0131(15) 0.0122(15) 0.0147(16) 0.0012(13) 0.0026(13) 0.0019(12)
C3 0.0202(18) 0.0171(17) 0.0180(18) 0.0000(14) -0.0017(15) -0.0014(14)
C4 0.0224(18) 0.0230(19) 0.0198(18) 0.0062(14) -0.0030(16) 0.0022(15)
C5 0.027(2) 0.0151(17) 0.0241(18) -0.0018(14) -0.0011(16) -0.0021(15)
C6 0.0228(18) 0.0162(17) 0.0149(16) -0.0002(14) -0.0009(14) 0.0003(14)

loop_
_atom_type_symbol
_atom_type_description
_atom_type_scat_dispersion_real
_atom_type_scat_dispersion_imag
_atom_type_scat_source
C C 0.0033 0.0016 'International Tables Vol C Tables 4.2.6.8 and 6.1.1.4'
H H 0.0000 0.0000 'International Tables Vol C Tables 4.2.6.8 and 6.1.1.4'
N N 0.0061 0.0033 'International Tables Vol C Tables 4.2.6.8 and 6.1.1.4'
O O 0.0106 0.0060 'International Tables Vol C Tables 4.2.6.8 and 6.1.1.4'
Cl Cl 0.1484 0.1585 'International Tables Vol C Tables 4.2.6.8 and 6.1.1.4'
Sm Sm -0.1638 3.4418 'International Tables Vol C Tables 4.2.6.8 and 6.1.1.4'

loop_
_geom_angle_atom_site_label_1
_geom_angle_atom_site_label_2
_geom_angle_atom_site_label_3
_geom_angle
_geom_angle_site_symmetry_1
_geom_angle_site_symmetry_3
_geom_angle_publ_flag
O1 Sm1 O1 96.24(11) . 3_556 ?
O1 Sm1 O2 146.96(8) . 7_556 ?
O1 Sm1 O2 99.83(8) 3_556 7_556 ?
O1 Sm1 O2 99.83(8) . 5_556 ?
O1 Sm1 O2 146.96(8) 3_556 5_556 ?
O2 Sm1 O2 81.83(11) 7_556 5_556 ?
O1 Sm1 O1W 69.99(8) . 3_556 ?
O1 Sm1 O1W 77.80(8) 3_556 3_556 ?
O2 Sm1 O1W 141.73(8) 7_556 3_556 ?
O2 Sm1 O1W 80.87(8) 5_556 3_556 ?
O1 Sm1 O1W 77.80(8) . . ?
O1 Sm1 O1W 69.99(8) 3_556 . ?
O2 Sm1 O1W 80.87(8) 7_556 . ?
O2 Sm1 O1W 141.73(8) 5_556 . ?
O1W Sm1 O1W 131.02(11) 3_556 . ?
O1 Sm1 O2W 68.44(7) . . ?
O1 Sm1 O2W 140.55(7) 3_556 . ?
O2 Sm1 O2W 80.97(8) 7_556 . ?
O2 Sm1 O2W 72.47(8) 5_556 . ?
O1W Sm1 O2W 124.94(7) 3_556 . ?
O1W Sm1 O2W 71.25(7) . . ?
O1 Sm1 O2W 140.55(7) . 3_556 ?
O1 Sm1 O2W 68.44(7) 3_556 3_556 ?
O2 Sm1 O2W 72.47(8) 7_556 3_556 ?
O2 Sm1 O2W 80.97(8) 5_556 3_556 ?
O1W Sm1 O2W 71.25(7) 3_556 3_556 ?
O1W Sm1 O2W 124.94(7) . 3_556 ?
O2W Sm1 O2W 144.71(10) . 3_556 ?
Sm1 O1W H1WA 109.5 . . ?
Sm1 O2W H2WA 109.5 . . ?
C1 O1 Sm1 146.9(2) . . ?
C1 O2 Sm1 140.4(2) . 5_556 ?
C4 N1 C5 117.5(3) . . ?
O1 C1 O2 125.6(3) . . ?
O1 C1 C2 117.5(3) . . ?
O2 C1 C2 116.9(3) . . ?
C6 C2 C3 118.5(3) . . ?
C6 C2 C1 120.7(3) . . ?
C3 C2 C1 120.8(3) . . ?
C4 C3 C2 118.2(3) . . ?
C4 C3 H3A 120.9 . . ?
C2 C3 H3A 120.9 . . ?
N1 C4 C3 123.8(3) . . ?
N1 C4 H4A 118.1 . . ?
C3 C4 H4A 118.1 . . ?
N1 C5 C6 122.9(3) . . ?
N1 C5 H5A 118.6 . . ?
C6 C5 H5A 118.6 . . ?
C5 C6 C2 119.0(3) . . ?
C5 C6 H6A 120.5 . . ?
C2 C6 H6A 120.5 . . ?

loop_
_geom_bond_atom_site_label_1
_geom_bond_atom_site_label_2
_geom_bond_distance
_geom_bond_site_symmetry_2
_geom_bond_publ_flag
Sm1 O1 2.350(2) . ?
Sm1 O1 2.350(2) 3_556 ?
Sm1 O2 2.375(2) 7_556 ?
Sm1 O2 2.375(2) 5_556 ?
Sm1 O1W 2.464(2) 3_556 ?
Sm1 O1W 2.464(2) . ?
Sm1 O2W 2.514(2) . ?
Sm1 O2W 2.514(2) 3_556 ?
O1W H1WA 0.8200 . ?
O2W H2WA 0.8200 . ?
O1 C1 1.248(4) . ?
O2 C1 1.258(4) . ?
O2 Sm1 2.375(2) 5_556 ?
N1 C4 1.333(5) . ?
N1 C5 1.339(5) . ?
C1 C2 1.511(4) . ?
C2 C6 1.388(5) . ?
C2 C3 1.388(5) . ?
C3 C4 1.387(5) . ?
C3 H3A 0.9300 . ?
C4 H4A 0.9300 . ?
C5 C6 1.385(5) . ?
C5 H5A 0.9300 . ?
C6 H6A 0.9300 . ?
